data_2016940
loop_
_publ_author_name
'Laval, Jean Paul'
'Jennene Boukharrata, Nefla'

_publ_section_title
;
 New vanadium(IV) and titanium(IV) oxyfluorotellurates(IV):
 V~2~Te~2~O~7~F~2~ and TiTeO~3~F~2~
;
_journal_coeditor_code SQ3173
_journal_issue 1
_journal_name_full 'Acta Crystallographica Section C'
_journal_page_first i1
_journal_page_last i6
_journal_paper_doi 10.1107/S0108270108036755
_journal_volume 65
_journal_year 2009
_chemical_formula_iupac 'Ti Te O3 F2'
_chemical_formula_moiety 'F2 O3 Te Ti'
_chemical_formula_sum 'F2 O3 Te Ti'
_chemical_formula_weight 261.495
_chemical_name_systematic
;
titanium(IV) tellurium(IV) trioxide difluoride
;
_space_group_IT_number 62
_symmetry_cell_setting orthorhombic
_symmetry_space_group_name_Hall '-P 2ac 2n'
_symmetry_space_group_name_H-M 'P n m a'
_atom_sites_solution_primary direct
_atom_sites_solution_secondary difmap
_audit_creation_method SHELXL97
_cell_angle_alpha 90.00
_cell_angle_beta 90.00
_cell_angle_gamma 90.00
_cell_formula_units_Z 8
_cell_length_a 7.3917(12)
_cell_length_b 16.369(3)
_cell_length_c 6.4886(8)
_cell_measurement_reflns_used 13086
_cell_measurement_temperature 293(2)
_cell_measurement_theta_max 29.98
_cell_measurement_theta_min 4.87
_cell_volume 785.1(2)
_computing_cell_refinement 'DIRAX/LSQ (Duisenberg, 1992)'
_computing_data_collection 'COLLECT (Nonius, 1998)'
_computing_data_reduction 'EvalCCD (Duisenberg <i>et al.</i>,  2003)'
_computing_molecular_graphics 'DIAMOND (Brandenburg, 1999)'
_computing_publication_material 'SHELXL97 (Sheldrick, 2008)'
_computing_structure_refinement 'SHELXL97 (Sheldrick, 2008)'
_computing_structure_solution 'SHELXS97 (Sheldrick, 2008)'
_diffrn_ambient_temperature 293(2)
_diffrn_detector_area_resol_mean 9
_diffrn_measured_fraction_theta_full 0.992
_diffrn_measured_fraction_theta_max 0.992
_diffrn_measurement_device_type 'Bruker Nonius KappaCCD area-detector'
_diffrn_measurement_method CCD
_diffrn_radiation_monochromator graphite
_diffrn_radiation_source 'fine-focus sealed tube'
_diffrn_radiation_type MoK\a
_diffrn_radiation_wavelength 0.71073
_diffrn_reflns_av_R_equivalents 0.0679
_diffrn_reflns_av_sigmaI/netI 0.0249
_diffrn_reflns_limit_h_max 10
_diffrn_reflns_limit_h_min -10
_diffrn_reflns_limit_k_max 23
_diffrn_reflns_limit_k_min -23
_diffrn_reflns_limit_l_max 9
_diffrn_reflns_limit_l_min -9
_diffrn_reflns_number 20588
_diffrn_reflns_theta_full 29.98
_diffrn_reflns_theta_max 29.98
_diffrn_reflns_theta_min 4.87
_exptl_absorpt_coefficient_mu 9.396
_exptl_absorpt_correction_T_max 0.901
_exptl_absorpt_correction_T_min 0.820
_exptl_absorpt_correction_type multi-scan
_exptl_absorpt_process_details '(SADABS; Bruker 2001)'
_exptl_crystal_colour colourless
_exptl_crystal_density_diffrn 4.425
_exptl_crystal_density_method 'not measured'
_exptl_crystal_description prism
_exptl_crystal_F_000 928
_exptl_crystal_size_max 0.015
_exptl_crystal_size_mid 0.010
_exptl_crystal_size_min 0.009
_refine_diff_density_max 4.339
_refine_diff_density_min -1.766
_refine_ls_extinction_coef 0.0086(5)
_refine_ls_extinction_expression Fc^*^=kFc[1+0.001xFc^2^\l^3^/sin(2\q)]^-1/4^
_refine_ls_extinction_method 'SHELXL97 (Sheldrick, 2008)'
_refine_ls_goodness_of_fit_ref 1.070
_refine_ls_matrix_type full
_refine_ls_number_parameters 68
_refine_ls_number_reflns 1170
_refine_ls_number_restraints 0
_refine_ls_restrained_S_all 1.070
_refine_ls_R_factor_all 0.0431
_refine_ls_R_factor_gt 0.0322
_refine_ls_shift/su_max 0.000
_refine_ls_shift/su_mean 0.000
_refine_ls_structure_factor_coef Fsqd
_refine_ls_weighting_details 'calc w = 1/[\s^2^(Fo^2^)+(0.0362P)^2^+8.3394P] where P=(Fo^2^+2Fc^2^)/3'
_refine_ls_weighting_scheme calc
_refine_ls_wR_factor_gt 0.0738
_refine_ls_wR_factor_ref 0.0784
_reflns_number_gt 970
_reflns_number_total 1170
_reflns_threshold_expression I>2\s(I)
_cod_data_source_file sq3173.cif
_cod_data_source_block I
_cod_original_sg_symbol_Hall -P2ac2n
_cod_original_sg_symbol_H-M Pnma
_cod_database_code 2016940
_cod_database_fobs_code 2016940

loop_
_symmetry_equiv_pos_as_xyz
'x, y, z'
'-x+1/2, -y, z+1/2'
'x+1/2, -y+1/2, -z+1/2'
'-x, y+1/2, -z'
'-x, -y, -z'
'x-1/2, y, -z-1/2'
'-x-1/2, y-1/2, z-1/2'
'x, -y-1/2, z'

loop_
_atom_site_type_symbol
_atom_site_label
_atom_site_fract_x
_atom_site_fract_y
_atom_site_fract_z
_atom_site_U_iso_or_equiv
_atom_site_adp_type
_atom_site_calc_flag
_atom_site_refinement_flags
_atom_site_occupancy
_atom_site_disorder_assembly
_atom_site_disorder_group
Te Te1 0.36041(4) 0.13557(2) 0.27150(5) 0.00771(14) Uani d . 1 . .
Ti Ti1 0.61226(12) 0.13062(5) 0.74739(13) 0.0095(2) Uani d . 1 . .
O O1 0.5519(5) 0.1398(2) 0.4599(5) 0.0121(8) Uani d . 1 . .
O O2 0.1719(5) 0.1321(3) 0.4639(6) 0.0136(8) Uani d . 1 . .
O O3 0.3523(8) 0.2500 0.2243(10) 0.0206(13) Uani d S 1 . .
O O4 0.3626(2) 0.1355(5) 0.8215(3) 0.0139(7) Uani d P 0.50 . .
F F1 0.3626(2) 0.1355(5) 0.8215(3) 0.0139(7) Uani d P 0.50 . .
F F2 0.6149(6) 0.2500 0.7558(7) 0.0164(10) Uani d S 1 . .
F F3 0.6105(5) 0.0200(2) 0.7310(7) 0.0295(10) Uani d . 1 . .

loop_
_atom_site_aniso_label
_atom_site_aniso_U_11
_atom_site_aniso_U_22
_atom_site_aniso_U_33
_atom_site_aniso_U_12
_atom_site_aniso_U_13
_atom_site_aniso_U_23
Te1 0.00648(18) 0.01091(19) 0.00573(19) -0.00004(12) 0.00034(11) -0.00077(11)
Ti1 0.0159(5) 0.0065(4) 0.0060(4) -0.0005(3) -0.0031(3) 0.0002(3)
O1 0.0053(18) 0.026(2) 0.0047(16) -0.0009(16) -0.0017(12) -0.0002(15)
O2 0.0061(18) 0.028(2) 0.0067(17) -0.0002(16) 0.0023(13) -0.0024(15)
O3 0.024(3) 0.004(2) 0.034(4) 0.000 -0.009(3) 0.000
O4 0.0046(13) 0.0297(19) 0.0074(15) -0.0011(14) -0.0003(11) 0.0022(13)
F1 0.0046(13) 0.0297(19) 0.0074(15) -0.0011(14) -0.0003(11) 0.0022(13)
F2 0.023(2) 0.0049(18) 0.022(2) 0.000 -0.0038(19) 0.000
F3 0.042(2) 0.0087(14) 0.038(2) 0.0002(14) -0.0045(19) -0.0004(14)

loop_
_atom_type_symbol
_atom_type_description
_atom_type_scat_dispersion_real
_atom_type_scat_dispersion_imag
_atom_type_scat_source
Ti Ti 0.2776 0.4457 'International Tables Vol C Tables 4.2.6.8 and 6.1.1.4'
Te Te -0.5308 1.6751 'International Tables Vol C Tables 4.2.6.8 and 6.1.1.4'
O O 0.0106 0.0060 'International Tables Vol C Tables 4.2.6.8 and 6.1.1.4'
F F 0.0171 0.0103 'International Tables Vol C Tables 4.2.6.8 and 6.1.1.4'

loop_
_geom_angle_atom_site_label_1
_geom_angle_atom_site_label_2
_geom_angle_atom_site_label_3
_geom_angle_site_symmetry_1
_geom_angle_site_symmetry_3
_geom_angle
_geom_angle_publ_flag
O1 Te1 O2 . . 97.38(17) ?
O2 Te1 O3 . . 96.6(2) ?
O1 Te1 O3 . . 95.3(2) ?
O2 Te1 F3 . 5_656 92.08(16) ?
O1 Te1 F3 . 5_656 88.70(16) ?
O3 Te1 F3 . 5_656 169.9(2) ?
O2 Te1 O1 . 6_556 75.29(13) ?
O1 Te1 O1 . 6_556 171.75(14) ?
O3 Te1 O1 . 6_556 81.9(2) ?
F3 Te1 O1 5_656 6_556 95.27(12) ?
O2 Te1 O2 . 6_656 171.19(14) ?
O1 Te1 O2 . 6_656 74.43(13) ?
O3 Te1 O2 . 6_656 87.6(2) ?
F3 Te1 O2 5_656 6_656 84.60(13) ?
O1 Te1 O2 6_556 6_656 113.10(11) ?
F3 Ti1 O4/F1 . 6_657 92.02(13) ?
F3 Ti1 O4/F1 . . 92.87(13) ?
O4/F1 Ti1 O4 6_657 . 175.06(5) ?
F3 Ti1 O1 . . 91.12(19) ?
O4/F1 Ti1 O1 6_657 . 89.68(12) ?
O4/F1 Ti1 O1 . . 90.97(12) ?
F3 Ti1 O2 . 6_657 94.07(19) ?
O4/F1 Ti1 O2 6_657 6_657 90.30(12) ?
O4/F1 Ti1 O2 . 6_657 88.61(12) ?
O1 Ti1 O2 . 6_657 174.81(18) ?
F3 Ti1 F2 . . 178.24(19) ?
O4/F1 Ti1 F2 6_657 . 87.40(14) ?
O4/F1 Ti1 F2 . . 87.74(14) ?
O1 Ti1 F2 . . 87.22(19) ?
O2 Ti1 F2 6_657 . 87.59(19) ?
Te1 O1 Ti1 . . 143.7(2) ?
Te1 O2 Ti1 . 6_557 145.1(2) ?
Te1 O3 Te1 . 8_565 161.1(4) ?
Ti1 O4/F1 Ti1 6_557 . 151.415(10) ?
Ti1 F2 Ti1 . 8_565 176.6(3) ?

loop_
_geom_bond_atom_site_label_1
_geom_bond_atom_site_label_2
_geom_bond_site_symmetry_2
_geom_bond_distance
_geom_bond_publ_flag
Te1 O1 . 1.872(4) y
Te1 O2 . 1.872(4) y
Te1 O3 . 1.8989(12) y
Te1 O1 6_556 2.731(4) y
Te1 O2 6_656 2.764(4) y
Te1 F3 5_656 2.556(4) y
Ti1 O4/F1 6_657 1.9057(10) y
Ti1 O4/F1 . 1.9084(10) y
Ti1 O1 . 1.924(4) y
Ti1 O2 6_657 1.925(4) y
Ti1 F2 . 1.9550(9) y
Ti1 F3 . 1.813(4) y
